data_7152137
loop_
_publ_author_name
'El Moll, Hani'
'S\'emeril, David'
'Matt, Dominique'
'Toupet, Lo\"ic'
'Harrowfield, Jean-Jacques'

_publ_section_title
;
 Resorcin[4]arene-derived mono-, bis- and tetra-imidazolium salts as
 ligand precursors for Suzuki-Miyaura cross-coupling.
;
_journal_issue 2
_journal_name_full 'Organic &amp; biomolecular chemistry'
_journal_page_first 372
_journal_page_last 382
_journal_paper_doi 10.1039/c1ob06404e
_journal_volume 10
_journal_year 2012
_chemical_formula_sum 'C87 H111 Br2 Cl9 N4 O9'
_chemical_formula_weight 1835.66
_chemical_name_systematic
;
?
;
_space_group_IT_number 14
_symmetry_cell_setting monoclinic
_symmetry_space_group_name_Hall '-P 2ybc'
_symmetry_space_group_name_H-M 'P 1 21/c 1'
_atom_sites_solution_hydrogens geom
_atom_sites_solution_primary direct
_atom_sites_solution_secondary difmap
_audit_creation_method SHELXL-97
_cell_angle_alpha 90.00
_cell_angle_beta 105.044(3)
_cell_angle_gamma 90.00
_cell_formula_units_Z 4
_cell_length_a 15.9979(3)
_cell_length_b 29.8312(5)
_cell_length_c 20.5629(5)
_cell_measurement_temperature 110(2)
_cell_volume 9477.0(4)
_computing_cell_refinement 'CrysAlis RED, Oxford Diffraction Ltd.,Version 1.171.26'
_computing_data_collection 'CrysAlis CCD, Oxford Diffraction Ltd.,Version 1.171.26'
_computing_data_reduction 'CrysAlis RED, Oxford Diffraction Ltd.,Version 1.171.26'
_computing_molecular_graphics 'PLATON_(Spek, 1998)'
_computing_publication_material 'SHELXL-97 (Sheldrick, 1997)'
_computing_structure_refinement 'SHELXL-97 (Sheldrick, 1997)'
_computing_structure_solution 'SIR-97_(Altomare & al., 1998)'
_diffrn_ambient_temperature 110(2)
_diffrn_detector_area_resol_mean 19.64
_diffrn_measured_fraction_theta_full 0.960
_diffrn_measured_fraction_theta_max 0.960
_diffrn_measurement_device_type 'CCD Saphire 3 Xcalibur'
_diffrn_measurement_method 'omega scan'
_diffrn_radiation_monochromator graphite
_diffrn_radiation_source 'fine-focus sealed tube'
_diffrn_radiation_type MoK\a
_diffrn_radiation_wavelength 0.71073
_diffrn_reflns_av_R_equivalents 0.0687
_diffrn_reflns_av_sigmaI/netI 0.1686
_diffrn_reflns_limit_h_max 20
_diffrn_reflns_limit_h_min -20
_diffrn_reflns_limit_k_max 38
_diffrn_reflns_limit_k_min -38
_diffrn_reflns_limit_l_max 26
_diffrn_reflns_limit_l_min -26
_diffrn_reflns_number 109625
_diffrn_reflns_theta_full 27.00
_diffrn_reflns_theta_max 27.00
_diffrn_reflns_theta_min 2.66
_exptl_absorpt_coefficient_mu 1.172
_exptl_absorpt_correction_type none
_exptl_crystal_colour colourless
_exptl_crystal_density_diffrn 1.287
_exptl_crystal_density_method 'not measured'
_exptl_crystal_description block
_exptl_crystal_F_000 3824
_exptl_crystal_size_max 0.25
_exptl_crystal_size_mid 0.22
_exptl_crystal_size_min 0.20
_refine_diff_density_max 1.313
_refine_diff_density_min -0.803
_refine_diff_density_rms 0.104
_refine_ls_extinction_method none
_refine_ls_goodness_of_fit_ref 0.873
_refine_ls_hydrogen_treatment constr
_refine_ls_matrix_type full
_refine_ls_number_parameters 1004
_refine_ls_number_reflns 19858
_refine_ls_number_restraints 0
_refine_ls_restrained_S_all 0.873
_refine_ls_R_factor_all 0.2379
_refine_ls_R_factor_gt 0.0955
_refine_ls_shift/su_max 5.288
_refine_ls_shift/su_mean 0.121
_refine_ls_structure_factor_coef Fsqd
_refine_ls_weighting_details 'calc w=1/[\s^2^(Fo^2^)+(0.1725P)^2^+0.0000P] where P=(Fo^2^+2Fc^2^)/3'
_refine_ls_weighting_scheme calc
_refine_ls_wR_factor_gt 0.2681
_refine_ls_wR_factor_ref 0.3073
_reflns_number_gt 6327
_reflns_number_total 19858
_reflns_threshold_expression >2sigma(I)
_cod_data_source_file c1ob06404e.txt
_cod_data_source_block he316
_cod_depositor_comments
;
The following automatic conversions were performed:

'_symmetry_cell_setting' value 'Monoclinic' changed to 'monoclinic'
according to /home/saulius/struct/CIF-dictionaries/cif_core.dic
dictionary named 'cif_core.dic' version 2.4.1 from 2010-06-29.

Automatic conversion script
Id: cif_fix_values 1715 2011-07-08 13:25:40Z adriana 
;
_cod_original_cell_volume 9477.0(3)
_cod_original_sg_symbol_H-M P21/c
_cod_database_code 7152137

loop_
_symmetry_equiv_pos_as_xyz
'x, y, z'
'-x, y+1/2, -z+1/2'
'-x, -y, -z'
'x, -y-1/2, z-1/2'

loop_
_atom_site_label
_atom_site_type_symbol
_atom_site_fract_x
_atom_site_fract_y
_atom_site_fract_z
_atom_site_U_iso_or_equiv
_atom_site_adp_type
_atom_site_occupancy
_atom_site_symmetry_multiplicity
_atom_site_calc_flag
_atom_site_refinement_flags
_atom_site_disorder_assembly
_atom_site_disorder_group
C301 C 0.2360(13) -0.2123(7) 0.7934(10) 0.121(7) Uiso 0.50 1 d P . .
C302 C 0.2795(16) -0.2719(9) 0.7239(13) 0.150(8) Uiso 0.50 1 d P . .
C303 C 0.211(2) -0.2563(12) 0.7775(16) 0.189(11) Uiso 0.50 1 d P . .
C304 C 0.1726(16) -0.2832(9) 0.8086(13) 0.145(8) Uiso 0.50 1 d P . .
C305 C 0.1437(15) -0.2905(8) 0.8707(12) 0.139(8) Uiso 0.50 1 d P . .
C306 C 0.2444(19) -0.2922(11) 0.9495(15) 0.188(11) Uiso 0.50 1 d P . .
C307 C 0.2568(17) -0.2947(9) 0.6562(14) 0.165(9) Uiso 0.50 1 d P . .
C308 C 0.359(3) -0.3214(16) 0.642(2) 0.226(19) Uiso 0.50 1 d P . .
C309 C 0.3212(18) -0.2911(10) 0.5685(14) 0.179(10) Uiso 0.50 1 d P . .
C310 C 0.268(2) -0.2433(10) 0.5559(15) 0.189(11) Uiso 0.50 1 d P . .
C311 C 0.326(2) -0.2545(11) 0.9124(17) 0.202(12) Uiso 0.50 1 d P . .
C312 C 0.3641(11) -0.2302(6) 0.9662(9) 0.094(5) Uiso 0.50 1 d P . .
C101 C -0.0091(6) -0.0511(3) 0.8925(5) 0.096(3) Uani 1 1 d . . .
H101 H 0.0160 -0.0819 0.8952 0.116 Uiso 1 1 calc R . .
Cl1 Cl -0.07911(16) -0.04356(8) 0.81223(13) 0.1129(9) Uani 1 1 d . . .
Cl2 Cl 0.07554(18) -0.01215(8) 0.90833(14) 0.1272(10) Uani 1 1 d . . .
Cl3 Cl -0.06687(19) -0.04602(11) 0.95289(16) 0.1396(11) Uani 1 1 d . . .
C102 C -0.0054(13) -0.2050(5) 0.9908(6) 0.210(8) Uani 1 1 d . . .
H102 H 0.0500 -0.1946 0.9818 0.252 Uiso 1 1 calc R . .
Cl4 Cl -0.0511(3) -0.23924(13) 0.9284(2) 0.2116(19) Uani 1 1 d . . .
Cl5 Cl -0.0626(3) -0.15719(16) 0.9998(2) 0.1921(17) Uani 1 1 d . . .
Cl6 Cl 0.0261(4) -0.2421(3) 1.0685(3) 0.314(4) Uani 1 1 d . . .
C103 C 0.4121(6) 0.0825(4) 0.7996(6) 0.138(4) Uani 1 1 d . . .
H103 H 0.4005 0.0694 0.8412 0.166 Uiso 1 1 calc R . .
Cl7 Cl 0.3296(4) 0.0705(3) 0.7286(3) 0.317(4) Uani 1 1 d . . .
Cl8 Cl 0.5092(3) 0.0718(2) 0.7946(2) 0.310(4) Uani 1 1 d . . .
Cl9 Cl 0.3943(4) 0.14100(14) 0.7947(2) 0.217(2) Uani 1 1 d . . .
Br1 Br 0.29742(5) 0.05833(2) 0.92421(4) 0.0720(3) Uani 1 1 d . . .
Br2 Br 0.14357(6) -0.13861(3) 0.93562(6) 0.1140(4) Uani 1 1 d . . .
N1 N 0.1004(4) 0.14139(16) 0.8361(3) 0.0638(16) Uani 1 1 d . . .
N2 N 0.1838(4) 0.19822(17) 0.8462(3) 0.0748(18) Uani 1 1 d . . .
N3 N -0.3378(3) 0.03922(17) 0.9660(3) 0.0539(14) Uani 1 1 d . . .
N4 N -0.4063(4) 0.07861(17) 1.0226(3) 0.0593(15) Uani 1 1 d . . .
O1 O -0.1050(3) 0.11329(13) 0.8306(2) 0.0598(12) Uani 1 1 d . . .
O2 O -0.2258(3) 0.08638(13) 0.8651(2) 0.0591(12) Uani 1 1 d . . .
O3 O -0.3549(3) -0.05726(15) 0.8736(2) 0.0689(13) Uani 1 1 d . . .
O4 O -0.3217(3) -0.13109(15) 0.8463(3) 0.0786(15) Uani 1 1 d . . .
O5 O -0.0975(3) -0.19329(14) 0.7640(3) 0.0822(16) Uani 1 1 d . . .
O6 O 0.0212(3) -0.16710(15) 0.7276(3) 0.0818(16) Uani 1 1 d . . .
O7 O 0.1431(3) -0.02267(16) 0.7050(3) 0.0797(15) Uani 1 1 d . . .
O8 O 0.1095(3) 0.05046(14) 0.7343(2) 0.0674(13) Uani 1 1 d . . .
C1 C 0.0027(4) 0.07928(19) 0.7836(3) 0.0520(17) Uani 1 1 d . . .
C2 C 0.0219(4) 0.0564(2) 0.7315(4) 0.0594(18) Uani 1 1 d . . .
C3 C -0.0408(4) 0.0403(2) 0.6761(3) 0.0519(17) Uani 1 1 d . . .
C4 C -0.1273(4) 0.04929(19) 0.6744(3) 0.0524(17) Uani 1 1 d . . .
H4 H -0.1715 0.0382 0.6377 0.063 Uiso 1 1 calc R . .
C5 C -0.1511(4) 0.07387(19) 0.7247(3) 0.0520(17) Uani 1 1 d . . .
C6 C -0.0861(5) 0.08789(19) 0.7793(3) 0.0549(17) Uani 1 1 d . . .
C7 C -0.2452(4) 0.0820(2) 0.7235(3) 0.0510(17) Uani 1 1 d . . .
H7 H -0.2468 0.1103 0.7493 0.061 Uiso 1 1 calc R . .
C8 C -0.1350(5) 0.0907(2) 0.8817(3) 0.0595(19) Uani 1 1 d . . .
H8A H -0.1086 0.0605 0.8888 0.071 Uiso 1 1 calc R . .
H8B H -0.1156 0.1075 0.9245 0.071 Uiso 1 1 calc R . .
C9 C -0.2847(4) 0.0133(2) 0.8699(3) 0.0536(17) Uani 1 1 d . . .
C10 C -0.2610(4) 0.0480(2) 0.8309(4) 0.0529(17) Uani 1 1 d . . .
C11 C -0.2760(4) 0.0450(2) 0.7614(3) 0.0493(16) Uani 1 1 d . . .
C12 C -0.3152(4) 0.0049(2) 0.7316(3) 0.0553(18) Uani 1 1 d . . .
H12 H -0.3243 0.0013 0.6844 0.066 Uiso 1 1 calc R . .
C13 C -0.3407(4) -0.0287(2) 0.7672(4) 0.0536(17) Uani 1 1 d . . .
C14 C -0.3246(4) -0.0247(2) 0.8358(4) 0.0591(18) Uani 1 1 d . . .
C15 C -0.3816(4) -0.0732(2) 0.7316(4) 0.067(2) Uani 1 1 d . . .
H15 H -0.4206 -0.0854 0.7582 0.081 Uiso 1 1 calc R . .
C16 C -0.3026(5) -0.0953(2) 0.8934(4) 0.076(2) Uani 1 1 d . . .
H16A H -0.3099 -0.1060 0.9372 0.092 Uiso 1 1 calc R . .
H16B H -0.2412 -0.0866 0.9002 0.092 Uiso 1 1 calc R . .
C17 C -0.2069(6) -0.1601(2) 0.8038(5) 0.079(2) Uani 1 1 d . . .
H17 H -0.1869 -0.1770 0.8440 0.095 Uiso 1 1 calc R . .
C18 C -0.2811(5) -0.1315(2) 0.7971(5) 0.068(2) Uani 1 1 d . . .
C19 C -0.3078(4) -0.1060(2) 0.7383(4) 0.0621(19) Uani 1 1 d . . .
C20 C -0.2648(4) -0.1103(2) 0.6879(4) 0.069(2) Uani 1 1 d . . .
H20 H -0.2836 -0.0930 0.6480 0.083 Uiso 1 1 calc R . .
C21 C -0.1921(5) -0.1404(2) 0.6950(4) 0.065(2) Uani 1 1 d . . .
C22 C -0.1652(5) -0.1639(2) 0.7557(5) 0.070(2) Uani 1 1 d . . .
C23 C -0.1457(5) -0.1430(2) 0.6406(4) 0.076(2) Uani 1 1 d . . .
H23 H -0.1197 -0.1737 0.6448 0.091 Uiso 1 1 calc R . .
C24 C -0.0134(6) -0.1763(3) 0.7830(5) 0.082(2) Uani 1 1 d . . .
H24A H 0.0245 -0.1982 0.8129 0.099 Uiso 1 1 calc R . .
H24B H -0.0132 -0.1483 0.8090 0.099 Uiso 1 1 calc R . .
C25 C 0.0785(4) -0.0924(2) 0.7159(4) 0.077(2) Uani 1 1 d . . .
H25 H 0.1319 -0.1014 0.7455 0.092 Uiso 1 1 calc R . .
C26 C 0.0090(5) -0.1232(2) 0.6997(4) 0.075(2) Uani 1 1 d . . .
C27 C -0.0674(4) -0.1104(2) 0.6553(4) 0.065(2) Uani 1 1 d . . .
C28 C -0.0739(4) -0.0674(2) 0.6319(4) 0.0608(19) Uani 1 1 d . . .
H28 H -0.1277 -0.0580 0.6034 0.073 Uiso 1 1 calc R . .
C29 C -0.0072(4) -0.0368(2) 0.6472(4) 0.064(2) Uani 1 1 d . . .
C30 C 0.0706(4) -0.0513(2) 0.6906(4) 0.073(2) Uani 1 1 d . . .
C31 C -0.0169(4) 0.0116(2) 0.6232(4) 0.0619(19) Uani 1 1 d . . .
H31 H 0.0414 0.0218 0.6199 0.074 Uiso 1 1 calc R . .
C32 C 0.1478(4) 0.0087(2) 0.7576(4) 0.077(2) Uani 1 1 d . . .
H32A H 0.2093 0.0135 0.7816 0.093 Uiso 1 1 calc R . .
H32B H 0.1183 -0.0040 0.7903 0.093 Uiso 1 1 calc R . .
C33 C -0.3037(4) 0.0897(2) 0.6518(3) 0.0645(19) Uani 1 1 d . . .
H33A H -0.3108 0.0611 0.6265 0.077 Uiso 1 1 calc R . .
H33B H -0.2757 0.1114 0.6278 0.077 Uiso 1 1 calc R . .
C34 C -0.3934(5) 0.1075(3) 0.6540(4) 0.089(3) Uani 1 1 d . . .
H34A H -0.4237 0.0843 0.6737 0.107 Uiso 1 1 calc R . .
H34B H -0.3857 0.1342 0.6837 0.107 Uiso 1 1 calc R . .
C35 C -0.4484(6) 0.1200(3) 0.5858(5) 0.110(3) Uani 1 1 d . . .
H35A H -0.4603 0.0930 0.5569 0.132 Uiso 1 1 calc R . .
H35B H -0.4170 0.1419 0.5646 0.132 Uiso 1 1 calc R . .
C36 C -0.5379(6) 0.1416(5) 0.5916(7) 0.155(5) Uani 1 1 d . . .
H36A H -0.5756 0.1457 0.5454 0.186 Uiso 1 1 calc R . .
H36B H -0.5669 0.1198 0.6148 0.186 Uiso 1 1 calc R . .
C37 C -0.5321(7) 0.1853(4) 0.6276(7) 0.150(5) Uani 1 1 d . . .
H37A H -0.5901 0.1948 0.6292 0.225 Uiso 1 1 calc R . .
H37B H -0.5069 0.2079 0.6037 0.225 Uiso 1 1 calc R . .
H37C H -0.4954 0.1819 0.6735 0.225 Uiso 1 1 calc R . .
C38 C -0.4376(5) -0.0658(2) 0.6586(4) 0.080(2) Uani 1 1 d . . .
H38A H -0.4019 -0.0511 0.6319 0.096 Uiso 1 1 calc R . .
H38B H -0.4564 -0.0952 0.6377 0.096 Uiso 1 1 calc R . .
C39 C -0.5157(5) -0.0374(3) 0.6560(4) 0.096(3) Uani 1 1 d . . .
H39A H -0.4978 -0.0098 0.6825 0.115 Uiso 1 1 calc R . .
H39B H -0.5559 -0.0541 0.6767 0.115 Uiso 1 1 calc R . .
C40 C -0.5627(6) -0.0249(4) 0.5832(5) 0.121(4) Uani 1 1 d . . .
H40A H -0.5191 -0.0134 0.5610 0.145 Uiso 1 1 calc R . .
H40B H -0.5871 -0.0527 0.5594 0.145 Uiso 1 1 calc R . .
C41 C -0.6289(8) 0.0065(4) 0.5741(5) 0.145(5) Uani 1 1 d . . .
H41A H -0.6069 0.0334 0.6014 0.174 Uiso 1 1 calc R . .
H41B H -0.6764 -0.0063 0.5911 0.174 Uiso 1 1 calc R . .
C42 C -0.6653(7) 0.0207(4) 0.5014(5) 0.138(4) Uani 1 1 d . . .
H42A H -0.7132 0.0416 0.4984 0.206 Uiso 1 1 calc R . .
H42B H -0.6862 -0.0058 0.4738 0.206 Uiso 1 1 calc R . .
H42C H -0.6197 0.0353 0.4851 0.206 Uiso 1 1 calc R . .
C43 C -0.2011(5) -0.1400(2) 0.5673(4) 0.083(3) Uani 1 1 d . B .
H43A H -0.2511 -0.1605 0.5618 0.100 Uiso 1 1 calc R . .
H43B H -0.2242 -0.1092 0.5589 0.100 Uiso 1 1 calc R . .
C44 C -0.1546(6) -0.1512(3) 0.5158(5) 0.114(3) Uani 1 1 d . . .
H44A H -0.1055 -0.1303 0.5199 0.137 Uiso 1 1 calc R A 1
H44B H -0.1308 -0.1820 0.5240 0.137 Uiso 1 1 calc R A 1
C45A C -0.2128(13) -0.1485(11) 0.4458(8) 0.201(10) Uani 0.65(2) 1 d P B 1
H45A H -0.2668 -0.1646 0.4460 0.242 Uiso 0.65(2) 1 calc PR B 1
H45B H -0.2283 -0.1166 0.4368 0.242 Uiso 0.65(2) 1 calc PR B 1
C46A C -0.188(2) -0.1630(11) 0.3964(16) 0.242(18) Uani 0.65(2) 1 d P B 1
H46A H -0.2363 -0.1588 0.3555 0.290 Uiso 0.65(2) 1 calc PR B 1
H46B H -0.1785 -0.1956 0.4026 0.290 Uiso 0.65(2) 1 calc PR B 1
C47A C -0.1032(17) -0.1418(8) 0.3815(9) 0.179(13) Uani 0.65(2) 1 d P B 1
H47A H -0.0915 -0.1566 0.3422 0.268 Uiso 0.65(2) 1 calc PR B 1
H47B H -0.0538 -0.1462 0.4207 0.268 Uiso 0.65(2) 1 calc PR B 1
H47C H -0.1121 -0.1097 0.3725 0.268 Uiso 0.65(2) 1 calc PR B 1
C45B C -0.2128(13) -0.1485(11) 0.4458(8) 0.201(10) Uani 0.35(2) 1 d P B 2
C46B C -0.245(3) -0.1241(19) 0.412(2) 0.17(2) Uani 0.35(2) 1 d P B 2
H46C H -0.2951 -0.1118 0.4251 0.209 Uiso 0.35(2) 1 calc PR B 2
H46D H -0.2645 -0.1366 0.3655 0.209 Uiso 0.35(2) 1 calc PR B 2
C47B C -0.170(2) -0.0852(13) 0.4151(15) 0.16(2) Uani 0.35(2) 1 d P B 2
H47D H -0.1954 -0.0603 0.3854 0.246 Uiso 0.35(2) 1 calc PR B 2
H47E H -0.1217 -0.0980 0.4006 0.246 Uiso 0.35(2) 1 calc PR B 2
H47F H -0.1499 -0.0743 0.4615 0.246 Uiso 0.35(2) 1 calc PR B 2
C48 C -0.0799(4) 0.0169(2) 0.5520(3) 0.0646(19) Uani 1 1 d . . .
H48A H -0.0634 -0.0047 0.5210 0.078 Uiso 1 1 calc R . .
H48B H -0.1392 0.0092 0.5545 0.078 Uiso 1 1 calc R . .
C49 C -0.0805(5) 0.0640(3) 0.5230(4) 0.078(2) Uani 1 1 d . . .
H49A H -0.0256 0.0688 0.5102 0.094 Uiso 1 1 calc R . .
H49B H -0.0825 0.0861 0.5586 0.094 Uiso 1 1 calc R . .
C50 C -0.1577(6) 0.0733(4) 0.4604(4) 0.105(3) Uani 1 1 d . . .
H50A H -0.1548 0.0516 0.4247 0.126 Uiso 1 1 calc R . .
H50B H -0.2124 0.0678 0.4731 0.126 Uiso 1 1 calc R . .
C51 C -0.1603(8) 0.1190(4) 0.4326(5) 0.128(4) Uani 1 1 d . . .
H51A H -0.1090 0.1238 0.4150 0.154 Uiso 1 1 calc R . .
H51B H -0.1581 0.1411 0.4688 0.154 Uiso 1 1 calc R . .
C52 C -0.2419(9) 0.1265(4) 0.3763(7) 0.175(6) Uani 1 1 d . . .
H52A H -0.2409 0.1567 0.3579 0.263 Uiso 1 1 calc R . .
H52B H -0.2927 0.1233 0.3942 0.263 Uiso 1 1 calc R . .
H52C H -0.2446 0.1043 0.3407 0.263 Uiso 1 1 calc R . .
C53 C 0.0710(4) 0.09411(19) 0.8439(3) 0.0590(18) Uani 1 1 d . . .
H53A H 0.0480 0.0924 0.8842 0.071 Uiso 1 1 calc R . .
H53B H 0.1212 0.0736 0.8510 0.071 Uiso 1 1 calc R . .
C54 C 0.0491(5) 0.1766(2) 0.8096(4) 0.092(3) Uani 1 1 d . . .
H54 H -0.0115 0.1755 0.7897 0.110 Uiso 1 1 calc R . .
C55 C 0.0985(5) 0.2132(3) 0.8165(4) 0.093(3) Uani 1 1 d . . .
H55 H 0.0802 0.2430 0.8040 0.112 Uiso 1 1 calc R . .
C56 C 0.1804(5) 0.15494(19) 0.8573(3) 0.0584(18) Uani 1 1 d . . .
H56 H 0.2285 0.1365 0.8776 0.070 Uiso 1 1 calc R . .
C57 C 0.2610(5) 0.2260(2) 0.8645(5) 0.069(2) Uani 1 1 d . . .
C58 C 0.2957(5) 0.2370(2) 0.9319(5) 0.079(2) Uani 1 1 d . . .
C59 C 0.3697(5) 0.2643(3) 0.9480(6) 0.098(3) Uani 1 1 d . . .
H59 H 0.3938 0.2732 0.9934 0.117 Uiso 1 1 calc R . .
C60 C 0.4092(6) 0.2787(3) 0.8967(8) 0.106(3) Uani 1 1 d . . .
C61 C 0.3716(7) 0.2665(3) 0.8318(8) 0.114(3) Uani 1 1 d . . .
H61 H 0.3969 0.2762 0.7972 0.137 Uiso 1 1 calc R . .
C62 C 0.2958(7) 0.2399(3) 0.8145(6) 0.100(3) Uani 1 1 d . . .
C63 C 0.2572(6) 0.2202(3) 0.9870(5) 0.114(3) Uani 1 1 d . . .
H63A H 0.2062 0.2018 0.9673 0.172 Uiso 1 1 calc R . .
H63B H 0.2403 0.2458 1.0107 0.172 Uiso 1 1 calc R . .
H63C H 0.3002 0.2021 1.0189 0.172 Uiso 1 1 calc R . .
C64 C 0.4882(6) 0.3070(3) 0.9149(7) 0.159(5) Uani 1 1 d . . .
H64A H 0.5055 0.3117 0.9637 0.239 Uiso 1 1 calc R . .
H64B H 0.4761 0.3361 0.8921 0.239 Uiso 1 1 calc R . .
H64C H 0.5352 0.2920 0.9008 0.239 Uiso 1 1 calc R . .
C65 C 0.2571(7) 0.2272(3) 0.7381(5) 0.118(3) Uani 1 1 d . . .
H65A H 0.2926 0.2406 0.7109 0.177 Uiso 1 1 calc R . .
H65B H 0.1977 0.2385 0.7228 0.177 Uiso 1 1 calc R . .
H65C H 0.2569 0.1945 0.7331 0.177 Uiso 1 1 calc R . .
C66 C -0.2653(4) 0.0177(2) 0.9449(3) 0.0580(18) Uani 1 1 d . . .
H66A H -0.2544 -0.0124 0.9656 0.070 Uiso 1 1 calc R . .
H66B H -0.2122 0.0359 0.9614 0.070 Uiso 1 1 calc R . .
C67 C -0.4232(4) 0.0251(2) 0.9474(3) 0.0572(17) Uani 1 1 d . . .
H67 H -0.4467 0.0020 0.9162 0.069 Uiso 1 1 calc R . .
C68 C -0.4659(5) 0.0499(2) 0.9815(4) 0.070(2) Uani 1 1 d . . .
H68 H -0.5261 0.0484 0.9784 0.084 Uiso 1 1 calc R . .
C69 C -0.3286(5) 0.0708(2) 1.0119(4) 0.066(2) Uani 1 1 d . . .
H69 H -0.2761 0.0855 1.0336 0.079 Uiso 1 1 calc R . .
C70 C -0.4230(5) 0.1088(2) 1.0732(5) 0.073(2) Uani 1 1 d . . .
C71 C -0.4808(6) 0.1447(3) 1.0517(5) 0.095(3) Uani 1 1 d . . .
C72 C -0.4997(6) 0.1715(3) 1.1005(7) 0.107(3) Uani 1 1 d . . .
H72 H -0.5365 0.1967 1.0872 0.129 Uiso 1 1 calc R . .
C73 C -0.4678(7) 0.1631(4) 1.1663(7) 0.110(3) Uani 1 1 d . . .
C74 C -0.4127(7) 0.1278(4) 1.1863(5) 0.114(3) Uani 1 1 d . . .
H74 H -0.3896 0.1224 1.2331 0.137 Uiso 1 1 calc R . .
C75 C -0.3904(5) 0.1003(3) 1.1412(5) 0.086(2) Uani 1 1 d . . .
C76 C -0.5196(7) 0.1528(3) 0.9731(6) 0.142(4) Uani 1 1 d . . .
H76A H -0.4972 0.1300 0.9478 0.214 Uiso 1 1 calc R . .
H76B H -0.5027 0.1827 0.9611 0.214 Uiso 1 1 calc R . .
H76C H -0.5829 0.1508 0.9620 0.214 Uiso 1 1 calc R . .
C77 C -0.4902(7) 0.1935(4) 1.2210(6) 0.163(5) Uani 1 1 d . . .
H77A H -0.4607 0.1822 1.2658 0.244 Uiso 1 1 calc R . .
H77B H -0.5529 0.1932 1.2156 0.244 Uiso 1 1 calc R . .
H77C H -0.4712 0.2242 1.2160 0.244 Uiso 1 1 calc R . .
C78 C -0.3295(9) 0.0585(4) 1.1612(5) 0.157(5) Uani 1 1 d . . .
H78A H -0.3103 0.0561 1.2104 0.236 Uiso 1 1 calc R . .
H78B H -0.2790 0.0619 1.1430 0.236 Uiso 1 1 calc R . .
H78C H -0.3612 0.0313 1.1427 0.236 Uiso 1 1 calc R . .

loop_
_atom_site_aniso_label
_atom_site_aniso_U_11
_atom_site_aniso_U_22
_atom_site_aniso_U_33
_atom_site_aniso_U_23
_atom_site_aniso_U_13
_atom_site_aniso_U_12
C101 0.103(7) 0.085(6) 0.104(7) -0.013(5) 0.032(6) -0.011(5)
Cl1 0.1037(18) 0.0960(16) 0.1137(19) -0.0195(13) -0.0170(15) 0.0072(13)
Cl2 0.131(2) 0.0879(16) 0.130(2) 0.0099(14) -0.0250(18) -0.0178(15)
Cl3 0.108(2) 0.164(3) 0.136(2) -0.0158(19) 0.0137(19) -0.0022(18)
C102 0.36(2) 0.176(13) 0.118(10) -0.043(9) 0.108(13) -0.129(15)
Cl4 0.277(5) 0.162(3) 0.175(3) -0.029(3) 0.021(3) -0.064(3)
Cl5 0.176(3) 0.222(4) 0.194(4) -0.090(3) 0.075(3) -0.071(3)
Cl6 0.241(5) 0.491(11) 0.182(4) 0.048(5) 0.006(4) -0.055(6)
C103 0.071(6) 0.184(11) 0.153(10) 0.098(8) 0.017(7) 0.047(7)
Cl7 0.226(5) 0.543(12) 0.183(4) 0.061(5) 0.057(4) -0.151(6)
Cl8 0.242(5) 0.522(10) 0.225(4) 0.236(6) 0.168(4) 0.257(6)
Cl9 0.296(5) 0.167(3) 0.216(4) 0.071(3) 0.117(4) 0.088(4)
Br1 0.0635(5) 0.0712(5) 0.0761(6) 0.0212(4) 0.0087(4) 0.0061(4)
Br2 0.0863(7) 0.0977(7) 0.1458(10) -0.0156(6) 0.0081(6) -0.0039(5)
N1 0.069(4) 0.035(3) 0.073(4) 0.003(3) -0.008(3) -0.002(3)
N2 0.083(5) 0.038(3) 0.097(5) -0.005(3) 0.012(4) -0.010(3)
N3 0.054(4) 0.050(3) 0.058(4) 0.007(3) 0.015(3) 0.005(3)
N4 0.066(4) 0.051(3) 0.065(4) 0.005(3) 0.023(3) 0.017(3)
O1 0.074(3) 0.043(2) 0.060(3) -0.015(2) 0.014(3) 0.000(2)
O2 0.072(3) 0.046(3) 0.056(3) -0.005(2) 0.010(2) 0.004(2)
O3 0.066(3) 0.056(3) 0.085(4) 0.006(3) 0.021(3) 0.001(2)
O4 0.079(4) 0.054(3) 0.107(4) -0.007(3) 0.031(3) -0.005(3)
O5 0.069(3) 0.042(3) 0.126(5) -0.018(3) 0.009(3) 0.005(3)
O6 0.068(3) 0.039(3) 0.124(5) -0.017(3) -0.001(3) 0.008(2)
O7 0.042(3) 0.070(3) 0.119(4) -0.024(3) 0.007(3) -0.001(2)
O8 0.041(3) 0.063(3) 0.089(4) -0.013(2) 0.000(2) -0.007(2)
C1 0.051(4) 0.040(3) 0.056(5) -0.006(3) -0.002(4) -0.005(3)
C2 0.048(4) 0.046(4) 0.078(5) -0.005(4) 0.004(4) -0.001(3)
C3 0.043(4) 0.048(4) 0.059(5) -0.004(3) 0.003(4) 0.004(3)
C4 0.050(4) 0.044(4) 0.058(4) -0.009(3) 0.004(4) 0.003(3)
C5 0.051(4) 0.039(3) 0.059(5) 0.001(3) 0.003(4) 0.007(3)
C6 0.067(5) 0.034(3) 0.060(5) -0.009(3) 0.010(4) -0.001(3)
C7 0.059(4) 0.046(4) 0.045(4) -0.004(3) 0.008(4) 0.018(3)
C8 0.082(6) 0.046(4) 0.045(4) -0.003(3) 0.006(4) -0.014(4)
C9 0.043(4) 0.051(4) 0.063(5) 0.000(4) 0.006(4) 0.009(3)
C10 0.046(4) 0.046(4) 0.062(5) 0.000(3) 0.008(4) 0.014(3)
C11 0.044(4) 0.048(4) 0.053(5) -0.005(3) 0.008(3) 0.012(3)
C12 0.038(4) 0.064(4) 0.057(4) -0.009(4) 0.001(3) 0.016(3)
C13 0.042(4) 0.048(4) 0.069(5) 0.004(4) 0.010(4) 0.004(3)
C14 0.052(4) 0.060(4) 0.067(6) 0.001(4) 0.017(4) 0.010(3)
C15 0.053(4) 0.064(4) 0.078(5) -0.006(4) 0.005(4) -0.010(4)
C16 0.081(5) 0.063(5) 0.087(6) 0.015(4) 0.025(5) 0.006(4)
C17 0.090(6) 0.047(4) 0.092(7) -0.012(4) 0.008(5) -0.015(4)
C18 0.064(5) 0.043(4) 0.088(6) -0.019(4) 0.005(5) -0.006(4)
C19 0.046(4) 0.049(4) 0.085(6) -0.017(4) 0.006(4) -0.008(3)
C20 0.051(4) 0.049(4) 0.095(6) -0.018(4) -0.003(5) -0.016(3)
C21 0.055(5) 0.049(4) 0.093(6) -0.029(4) 0.021(5) -0.023(4)
C22 0.067(5) 0.038(4) 0.096(7) -0.011(4) 0.005(5) -0.007(4)
C23 0.068(5) 0.038(4) 0.109(7) -0.018(4) 0.001(5) -0.004(3)
C24 0.084(7) 0.059(5) 0.098(7) -0.005(5) 0.014(6) 0.018(4)
C25 0.046(4) 0.059(5) 0.114(7) -0.023(4) 0.000(4) 0.011(4)
C26 0.057(5) 0.061(5) 0.099(6) -0.026(4) 0.003(5) 0.001(4)
C27 0.040(4) 0.058(4) 0.089(6) -0.022(4) 0.000(4) 0.000(3)
C28 0.038(4) 0.063(5) 0.075(5) -0.024(4) 0.002(4) -0.002(3)
C29 0.051(5) 0.055(4) 0.082(5) -0.023(4) 0.010(4) 0.002(4)
C30 0.040(4) 0.064(5) 0.104(6) -0.032(4) -0.002(4) 0.000(4)
C31 0.035(4) 0.070(5) 0.077(5) -0.012(4) 0.008(4) -0.004(3)
C32 0.045(4) 0.058(4) 0.111(7) -0.005(4) -0.011(4) 0.009(3)
C33 0.052(4) 0.069(5) 0.070(5) 0.006(4) 0.011(4) 0.015(4)
C34 0.067(5) 0.126(7) 0.068(6) 0.027(5) 0.007(5) 0.017(5)
C35 0.092(7) 0.128(8) 0.098(7) -0.002(6) 0.003(6) 0.008(6)
C36 0.064(7) 0.203(14) 0.194(13) 0.091(11) 0.024(7) 0.059(8)
C37 0.095(8) 0.123(9) 0.222(13) -0.021(9) 0.022(8) 0.045(7)
C38 0.054(5) 0.066(5) 0.107(7) -0.023(4) -0.004(5) -0.012(4)
C39 0.056(5) 0.101(6) 0.111(8) -0.008(5) -0.012(5) 0.004(5)
C40 0.078(6) 0.136(9) 0.123(9) -0.038(7) -0.021(6) 0.035(6)
C41 0.170(11) 0.116(8) 0.108(9) -0.033(7) -0.037(8) 0.020(8)
C42 0.107(8) 0.158(10) 0.127(9) -0.011(7) -0.007(7) 0.033(7)
C43 0.057(5) 0.068(5) 0.109(7) -0.030(5) -0.006(5) -0.013(4)
C44 0.101(7) 0.123(8) 0.106(8) -0.047(6) 0.003(7) -0.002(6)
C45A 0.139(14) 0.33(3) 0.090(14) -0.091(17) -0.048(12) -0.012(14)
C46A 0.27(4) 0.27(4) 0.12(2) -0.10(2) -0.06(2) 0.06(3)
C47A 0.22(2) 0.23(3) 0.086(13) -0.031(13) 0.054(14) -0.15(2)
C45B 0.139(14) 0.33(3) 0.090(14) -0.091(17) -0.048(12) -0.012(14)
C46B 0.15(4) 0.25(6) 0.07(3) -0.10(3) -0.05(3) 0.02(4)
C47B 0.17(3) 0.22(4) 0.09(2) 0.06(2) 0.00(2) -0.12(3)
C48 0.051(4) 0.070(5) 0.077(5) -0.014(4) 0.025(4) -0.001(3)
C49 0.060(5) 0.107(7) 0.068(5) -0.018(5) 0.020(4) 0.004(4)
C50 0.083(6) 0.142(9) 0.082(6) 0.001(6) 0.006(5) -0.003(6)
C51 0.160(10) 0.121(9) 0.083(7) 0.028(6) -0.006(7) 0.033(7)
C52 0.172(12) 0.164(11) 0.161(12) 0.048(9) -0.008(10) 0.040(9)
C53 0.064(4) 0.037(3) 0.068(5) -0.003(3) 0.003(4) -0.006(3)
C54 0.069(5) 0.044(4) 0.135(7) 0.002(4) -0.024(5) 0.002(4)
C55 0.080(6) 0.050(5) 0.126(7) 0.012(4) -0.017(5) 0.006(4)
C56 0.060(5) 0.034(3) 0.075(5) 0.005(3) 0.006(4) 0.001(3)
C57 0.068(5) 0.040(4) 0.107(7) 0.013(4) 0.034(5) 0.001(4)
C58 0.066(5) 0.053(4) 0.110(8) 0.000(5) 0.008(6) -0.004(4)
C59 0.070(6) 0.063(5) 0.152(9) -0.004(5) 0.014(6) -0.010(4)
C60 0.076(7) 0.057(5) 0.180(11) 0.014(7) 0.026(8) -0.005(5)
C61 0.098(8) 0.070(6) 0.187(12) 0.028(7) 0.060(8) 0.012(6)
C62 0.103(7) 0.048(5) 0.149(10) 0.015(6) 0.031(7) 0.006(5)
C63 0.107(7) 0.112(7) 0.116(8) -0.016(6) 0.015(7) -0.026(6)
C64 0.082(7) 0.110(8) 0.278(16) 0.035(9) 0.031(8) -0.043(6)
C65 0.156(9) 0.084(6) 0.120(9) 0.024(6) 0.047(8) 0.013(6)
C66 0.058(4) 0.053(4) 0.059(5) 0.009(3) 0.009(4) 0.004(3)
C67 0.046(4) 0.057(4) 0.066(5) 0.002(3) 0.010(4) 0.005(4)
C68 0.060(5) 0.052(4) 0.090(6) 0.011(4) 0.007(5) 0.003(4)
C69 0.071(5) 0.047(4) 0.078(5) 0.003(4) 0.015(4) -0.004(4)
C70 0.074(5) 0.053(4) 0.096(7) 0.001(4) 0.031(5) 0.009(4)
C71 0.112(7) 0.075(6) 0.092(7) 0.013(5) 0.019(6) 0.024(5)
C72 0.105(7) 0.090(7) 0.125(9) -0.023(7) 0.027(7) 0.025(5)
C73 0.104(8) 0.098(8) 0.136(10) -0.048(7) 0.047(8) 0.010(6)
C74 0.144(9) 0.110(8) 0.084(7) -0.042(6) 0.020(7) 0.011(7)
C75 0.082(6) 0.083(6) 0.081(7) 0.003(5) -0.002(5) 0.013(5)
C76 0.159(10) 0.067(6) 0.193(13) 0.020(7) 0.031(9) 0.058(6)
C77 0.136(10) 0.176(12) 0.194(12) -0.098(10) 0.073(9) -0.010(8)
C78 0.221(13) 0.150(10) 0.075(7) -0.004(6) -0.006(8) 0.086(9)

loop_
_atom_type_symbol
_atom_type_description
_atom_type_scat_dispersion_real
_atom_type_scat_dispersion_imag
_atom_type_scat_source
C C 0.0033 0.0016 'International Tables Vol C Tables 4.2.6.8 and 6.1.1.4'
H H 0.0000 0.0000 'International Tables Vol C Tables 4.2.6.8 and 6.1.1.4'
N N 0.0061 0.0033 'International Tables Vol C Tables 4.2.6.8 and 6.1.1.4'
O O 0.0106 0.0060 'International Tables Vol C Tables 4.2.6.8 and 6.1.1.4'
Cl Cl 0.1484 0.1585 'International Tables Vol C Tables 4.2.6.8 and 6.1.1.4'
Br Br -0.2901 2.4595 'International Tables Vol C Tables 4.2.6.8 and 6.1.1.4'

loop_
_geom_angle_atom_site_label_1
_geom_angle_atom_site_label_2
_geom_angle_atom_site_label_3
_geom_angle
C307 C302 C303 130(2)
C304 C303 C301 128(3)
C304 C303 C302 126(3)
C301 C303 C302 102(2)
C303 C304 C305 145(3)
C304 C305 C306 110.0(18)
C302 C307 C309 131(2)
C310 C309 C308 130(3)
C310 C309 C307 81.0(18)
C308 C309 C307 54.3(19)
Cl3 C101 Cl2 109.8(5)
Cl3 C101 Cl1 109.5(5)
Cl2 C101 Cl1 111.4(5)
Cl3 C101 H101 108.7
Cl2 C101 H101 108.7
Cl1 C101 H101 108.6
Cl4 C102 Cl5 116.8(12)
Cl4 C102 Cl6 105.1(8)
Cl5 C102 Cl6 115.0(8)
Cl4 C102 H102 106.4
Cl5 C102 H102 106.4
Cl6 C102 H102 106.4
Cl8 C103 Cl9 109.6(7)
Cl8 C103 Cl7 116.2(8)
Cl9 C103 Cl7 94.6(5)
Cl8 C103 H103 111.7
Cl9 C103 H103 111.8
Cl7 C103 H103 111.7
C56 N1 C54 109.4(6)
C56 N1 C53 124.0(5)
C54 N1 C53 126.5(6)
C56 N2 C55 107.8(6)
C56 N2 C57 125.9(6)
C55 N2 C57 126.3(6)
C69 N3 C67 109.5(6)
C69 N3 C66 124.6(6)
C67 N3 C66 125.3(6)
C69 N4 C68 108.2(6)
C69 N4 C70 125.3(6)
C68 N4 C70 126.3(6)
C6 O1 C8 118.6(5)
C10 O2 C8 117.1(5)
C14 O3 C16 117.0(5)
C18 O4 C16 117.6(6)
C22 O5 C24 118.4(5)
C26 O6 C24 117.4(6)
C32 O7 C30 116.0(6)
C2 O8 C32 117.8(5)
C2 C1 C6 117.6(6)
C2 C1 C53 122.3(6)
C6 C1 C53 120.1(6)
C1 C2 O8 117.1(6)
C1 C2 C3 123.5(6)
O8 C2 C3 119.4(6)
C4 C3 C2 116.8(6)
C4 C3 C31 121.6(6)
C2 C3 C31 121.5(6)
C3 C4 C5 122.6(6)
C3 C4 H4 118.7
C5 C4 H4 118.7
C6 C5 C4 117.8(6)
C6 C5 C7 119.8(6)
C4 C5 C7 122.1(6)
C5 C6 O1 120.9(6)
C5 C6 C1 121.6(6)
O1 C6 C1 117.4(6)
C11 C7 C5 109.3(5)
C11 C7 C33 113.8(5)
C5 C7 C33 113.0(5)
C11 C7 H7 106.8
C5 C7 H7 106.8
C33 C7 H7 106.7
O2 C8 O1 112.8(5)
O2 C8 H8A 109.0
O1 C8 H8A 109.0
O2 C8 H8B 109.1
O1 C8 H8B 109.0
H8A C8 H8B 107.8
C14 C9 C10 117.5(6)
C14 C9 C66 122.2(6)
C10 C9 C66 120.2(6)
O2 C10 C11 121.0(6)
O2 C10 C9 116.7(6)
C11 C10 C9 122.3(6)
C10 C11 C12 116.1(6)
C10 C11 C7 119.5(6)
C12 C11 C7 124.3(6)
C13 C12 C11 123.4(6)
C13 C12 H12 118.3
C11 C12 H12 118.2
C12 C13 C14 118.9(6)
C12 C13 C15 121.2(7)
C14 C13 C15 119.8(6)
C13 C14 O3 120.6(6)
C13 C14 C9 121.8(7)
O3 C14 C9 117.4(7)
C38 C15 C19 114.9(6)
C38 C15 C13 113.4(6)
C19 C15 C13 106.5(5)
C38 C15 H15 107.3
C19 C15 H15 107.2
C13 C15 H15 107.2
O3 C16 O4 113.7(6)
O3 C16 H16A 108.8
O4 C16 H16A 108.8
O3 C16 H16B 108.9
O4 C16 H16B 108.8
H16A C16 H16B 107.7
C22 C17 C18 122.6(8)
C22 C17 H17 118.7
C18 C17 H17 118.7
O4 C18 C19 123.4(7)
O4 C18 C17 119.0(8)
C19 C18 C17 117.6(9)
C20 C19 C18 119.7(7)
C20 C19 C15 121.1(7)
C18 C19 C15 119.1(8)
C19 C20 C21 121.5(8)
C19 C20 H20 119.3
C21 C20 H20 119.2
C22 C21 C20 117.0(8)
C22 C21 C23 122.9(7)
C20 C21 C23 119.9(8)
C17 C22 O5 119.5(8)
C17 C22 C21 121.5(8)
O5 C22 C21 118.9(9)
C21 C23 C43 117.3(7)
C21 C23 C27 110.7(6)
C43 C23 C27 112.6(7)
C21 C23 H23 105.0
C43 C23 H23 105.0
C27 C23 H23 105.0
O5 C24 O6 113.3(7)
O5 C24 H24A 108.9
O6 C24 H24A 108.9
O5 C24 H24B 108.9
O6 C24 H24B 108.9
H24A C24 H24B 107.7
C30 C25 C26 121.3(7)
C30 C25 H25 119.4
C26 C25 H25 119.3
C25 C26 O6 119.1(6)
C25 C26 C27 119.0(7)
O6 C26 C27 121.9(6)
C28 C27 C26 117.9(6)
C28 C27 C23 122.5(6)
C26 C27 C23 119.2(7)
C27 C28 C29 124.0(6)
C27 C28 H28 118.0
C29 C28 H28 118.0
C30 C29 C28 116.6(7)
C30 C29 C31 120.0(6)
C28 C29 C31 123.2(6)
C25 C30 C29 121.1(6)
C25 C30 O7 119.3(6)
C29 C30 O7 119.6(7)
C3 C31 C29 109.2(6)
C3 C31 C48 113.4(5)
C29 C31 C48 112.8(5)
C3 C31 H31 107.1
C29 C31 H31 107.0
C48 C31 H31 107.0
O7 C32 O8 112.9(6)
O7 C32 H32A 109.1
O8 C32 H32A 109.1
O7 C32 H32B 108.9
O8 C32 H32B 108.9
H32A C32 H32B 107.8
C7 C33 C34 111.1(6)
C7 C33 H33A 109.3
C34 C33 H33A 109.3
C7 C33 H33B 109.4
C34 C33 H33B 109.5
H33A C33 H33B 108.0
C35 C34 C33 112.5(7)
C35 C34 H34A 109.1
C33 C34 H34A 109.2
C35 C34 H34B 108.9
C33 C34 H34B 109.0
H34A C34 H34B 107.8
C34 C35 C36 110.5(8)
C34 C35 H35A 109.4
C36 C35 H35A 109.5
C34 C35 H35B 109.6
C36 C35 H35B 109.7
H35A C35 H35B 108.1
C37 C36 C35 116.5(10)
C37 C36 H36A 108.1
C35 C36 H36A 108.2
C37 C36 H36B 108.2
C35 C36 H36B 108.2
H36A C36 H36B 107.3
C36 C37 H37A 109.5
C36 C37 H37B 109.5
H37A C37 H37B 109.5
C36 C37 H37C 109.5
H37A C37 H37C 109.5
H37B C37 H37C 109.5
C39 C38 C15 112.4(7)
C39 C38 H38A 109.1
C15 C38 H38A 109.1
C39 C38 H38B 109.1
C15 C38 H38B 109.1
H38A C38 H38B 107.9
C38 C39 C40 111.4(8)
C38 C39 H39A 109.3
C40 C39 H39A 109.3
C38 C39 H39B 109.3
C40 C39 H39B 109.4
H39A C39 H39B 108.0
C41 C40 C39 117.3(9)
C41 C40 H40A 108.0
C39 C40 H40A 108.1
C41 C40 H40B 107.9
C39 C40 H40B 107.9
H40A C40 H40B 107.2
C40 C41 C42 113.8(10)
C40 C41 H41A 108.8
C42 C41 H41A 108.8
C40 C41 H41B 108.9
C42 C41 H41B 108.8
H41A C41 H41B 107.7
C41 C42 H42A 109.6
C41 C42 H42B 109.4
H42A C42 H42B 109.5
C41 C42 H42C 109.4
H42A C42 H42C 109.5
H42B C42 H42C 109.5
C44 C43 C23 114.7(7)
C44 C43 H43A 108.7
C23 C43 H43A 108.7
C44 C43 H43B 108.5
C23 C43 H43B 108.6
H43A C43 H43B 107.6
C45A C44 C43 111.8(12)
C45A C44 H44A 109.5
C43 C44 H44A 109.4
C45A C44 H44B 109.0
C43 C44 H44B 109.2
H44A C44 H44B 108.0
C46A C45A C44 121(3)
C46A C45A H45A 107.2
C44 C45A H45A 107.3
C46A C45A H45B 107.3
C44 C45A H45B 106.9
H45A C45A H45B 106.9
C45A C46A C47A 119(3)
C45A C46A H46A 107.6
C47A C46A H46A 107.6
C45A C46A H46B 107.7
C47A C46A H46B 107.7
H46A C46A H46B 107.0
C46A C47A H47A 109.4
C46A C47A H47B 109.4
H47A C47A H47B 109.5
C46A C47A H47C 109.6
H47A C47A H47C 109.5
H47B C47A H47C 109.5
C47B C46B H46C 111.4
C47B C46B H46D 110.7
H46C C46B H46D 109.0
C46B C47B H47D 109.3
C46B C47B H47E 109.9
H47D C47B H47E 109.5
C46B C47B H47F 109.2
H47D C47B H47F 109.5
H47E C47B H47F 109.5
C49 C48 C31 113.4(6)
C49 C48 H48A 108.9
C31 C48 H48A 108.9
C49 C48 H48B 108.9
C31 C48 H48B 108.8
H48A C48 H48B 107.7
C48 C49 C50 114.1(7)
C48 C49 H49A 108.8
C50 C49 H49A 108.7
C48 C49 H49B 108.8
C50 C49 H49B 108.6
H49A C49 H49B 107.6
C51 C50 C49 114.9(8)
C51 C50 H50A 108.5
C49 C50 H50A 108.4
C51 C50 H50B 108.7
C49 C50 H50B 108.6
H50A C50 H50B 107.5
C50 C51 C52 111.4(10)
C50 C51 H51A 109.5
C52 C51 H51A 109.5
C50 C51 H51B 109.2
C52 C51 H51B 109.2
H51A C51 H51B 108.0
C51 C52 H52A 109.5
C51 C52 H52B 109.6
H52A C52 H52B 109.5
C51 C52 H52C 109.4
H52A C52 H52C 109.5
H52B C52 H52C 109.5
N1 C53 C1 111.7(5)
N1 C53 H53A 109.3
C1 C53 H53A 109.3
N1 C53 H53B 109.3
C1 C53 H53B 109.3
H53A C53 H53B 108.0
C55 C54 N1 108.1(7)
C55 C54 H54 126.0
N1 C54 H54 125.9
C54 C55 N2 105.5(6)
C54 C55 H55 127.2
N2 C55 H55 127.2
N1 C56 N2 109.1(6)
N1 C56 H56 125.5
N2 C56 H56 125.5
C62 C57 C58 123.3(8)
C62 C57 N2 117.8(9)
C58 C57 N2 118.9(8)
C59 C58 C57 117.6(9)
C59 C58 C63 120.0(9)
C57 C58 C63 122.4(7)
C58 C59 C60 120.6(10)
C58 C59 H59 119.7
C60 C59 H59 119.7
C61 C60 C59 118.3(9)
C61 C60 C64 121.9(13)
C59 C60 C64 119.7(12)
C60 C61 C62 121.8(11)
C60 C61 H61 119.1
C62 C61 H61 119.1
C57 C62 C61 118.3(10)
C57 C62 C65 123.4(9)
C61 C62 C65 118.3(11)
C58 C63 H63A 109.3
C58 C63 H63B 109.5
H63A C63 H63B 109.5
C58 C63 H63C 109.5
H63A C63 H63C 109.5
H63B C63 H63C 109.5
C60 C64 H64A 109.6
C60 C64 H64B 109.4
H64A C64 H64B 109.5
C60 C64 H64C 109.4
H64A C64 H64C 109.5
H64B C64 H64C 109.5
C62 C65 H65A 109.6
C62 C65 H65B 109.3
H65A C65 H65B 109.5
C62 C65 H65C 109.6
H65A C65 H65C 109.5
H65B C65 H65C 109.5
N3 C66 C9 111.7(5)
N3 C66 H66A 109.3
C9 C66 H66A 109.3
N3 C66 H66B 109.2
C9 C66 H66B 109.3
H66A C66 H66B 108.0
C68 C67 N3 107.0(6)
C68 C67 H67 126.5
N3 C67 H67 126.5
C67 C68 N4 107.4(6)
C67 C68 H68 126.3
N4 C68 H68 126.3
N3 C69 N4 107.9(6)
N3 C69 H69 126.1
N4 C69 H69 126.0
C71 C70 C75 120.0(8)
C71 C70 N4 118.3(8)
C75 C70 N4 121.4(7)
C70 C71 C72 117.6(9)
C70 C71 C76 119.0(8)
C72 C71 C76 123.3(9)
C73 C72 C71 121.9(9)
C73 C72 H72 119.0
C71 C72 H72 119.1
C72 C73 C74 119.7(9)
C72 C73 C77 121.4(11)
C74 C73 C77 118.8(12)
C73 C74 C75 121.6(9)
C73 C74 H74 119.3
C75 C74 H74 119.1
C74 C75 C70 119.0(8)
C74 C75 C78 123.9(9)
C70 C75 C78 117.1(8)
C71 C76 H76A 109.4
C71 C76 H76B 109.6
H76A C76 H76B 109.5
C71 C76 H76C 109.4
H76A C76 H76C 109.5
H76B C76 H76C 109.5
C73 C77 H77A 109.6
C73 C77 H77B 109.4
H77A C77 H77B 109.5
C73 C77 H77C 109.4
H77A C77 H77C 109.5
H77B C77 H77C 109.5
C75 C78 H78A 109.5
C75 C78 H78B 109.6
H78A C78 H78B 109.5
C75 C78 H78C 109.3
H78A C78 H78C 109.5
H78B C78 H78C 109.5

loop_
_geom_bond_atom_site_label_1
_geom_bond_atom_site_label_2
_geom_bond_distance
C301 C303 1.39(3)
C302 C307 1.51(3)
C302 C303 1.80(4)
C303 C304 1.28(3)
C304 C305 1.48(3)
C305 C306 1.97(4)
C307 C309 2.30(4)
C308 C309 1.73(5)
C309 C310 1.65(4)
C311 C312 1.33(3)
C101 Cl3 1.737(10)
C101 Cl2 1.749(9)
C101 Cl1 1.751(9)
C101 H101 1.0000
C102 Cl4 1.655(12)
C102 Cl5 1.730(19)
C102 Cl6 1.900(16)
C102 H102 1.0000
C103 Cl8 1.615(10)
C103 Cl9 1.767(12)
C103 Cl7 1.731(12)
C103 H103 1.0000
N1 C56 1.306(8)
N1 C54 1.358(8)
N1 C53 1.509(7)
N2 C56 1.315(7)
N2 C55 1.415(9)
N2 C57 1.454(9)
N3 C69 1.316(8)
N3 C67 1.385(8)
N3 C66 1.485(8)
N4 C69 1.338(9)
N4 C68 1.392(8)
N4 C70 1.451(9)
O1 C6 1.395(7)
O1 C8 1.432(7)
O2 C10 1.385(7)
O2 C8 1.409(8)
O3 C14 1.407(8)
O3 C16 1.405(8)
O4 C18 1.336(9)
O4 C16 1.422(9)
O5 C22 1.369(8)
O5 C24 1.395(9)
O6 C26 1.421(9)
O6 C24 1.417(9)
O7 C32 1.417(8)
O7 C30 1.409(8)
O8 C2 1.399(8)
O8 C32 1.417(7)
C1 C2 1.370(9)
C1 C6 1.424(9)
C1 C53 1.491(8)
C2 C3 1.394(9)
C3 C4 1.401(8)
C3 C31 1.509(9)
C4 C5 1.399(9)
C4 H4 0.9500
C5 C6 1.383(8)
C5 C7 1.519(9)
C7 C11 1.506(9)
C7 C33 1.545(8)
C7 H7 1.0000
C8 H8A 0.9900
C8 H8B 0.9900
C9 C14 1.398(9)
C9 C10 1.418(9)
C9 C66 1.498(9)
C10 C11 1.390(9)
C11 C12 1.412(8)
C12 C13 1.366(9)
C12 H12 0.9500
C13 C14 1.372(9)
C13 C15 1.572(9)
C15 C38 1.550(10)
C15 C19 1.513(9)
C15 H15 1.0000
C16 H16A 0.9900
C16 H16B 0.9900
C17 C22 1.334(10)
C17 C18 1.439(11)
C17 H17 0.9500
C18 C19 1.399(10)
C19 C20 1.389(10)
C20 C21 1.447(10)
C20 H20 0.9500
C21 C22 1.397(11)
C21 C23 1.497(10)
C23 C43 1.539(11)
C23 C27 1.552(9)
C23 H23 1.0000
C24 H24A 0.9900
C24 H24B 0.9900
C25 C30 1.326(10)
C25 C26 1.414(10)
C25 H25 0.9500
C26 C27 1.377(9)
C27 C28 1.366(9)
C28 C29 1.377(9)
C28 H28 0.9500
C29 C30 1.398(9)
C29 C31 1.520(9)
C31 C48 1.555(9)
C31 H31 1.0000
C32 H32A 0.9900
C32 H32B 0.9900
C33 C34 1.543(10)
C33 H33A 0.9900
C33 H33B 0.9900
C34 C35 1.496(11)
C34 H34A 0.9900
C34 H34B 0.9900
C35 C36 1.602(13)
C35 H35A 0.9900
C35 H35B 0.9900
C36 C37 1.490(15)
C36 H36A 0.9900
C36 H36B 0.9900
C37 H37A 0.9800
C37 H37B 0.9800
C37 H37C 0.9800
C38 C39 1.498(10)
C38 H38A 0.9900
C38 H38B 0.9900
C39 C40 1.538(12)
C39 H39A 0.9900
C39 H39B 0.9900
C40 C41 1.389(12)
C40 H40A 0.9900
C40 H40B 0.9900
C41 C42 1.517(13)
C41 H41A 0.9900
C41 H41B 0.9900
C42 H42A 0.9800
C42 H42B 0.9800
C42 H42C 0.9800
C43 C44 1.483(12)
C43 H43A 0.9900
C43 H43B 0.9900
C44 C45A 1.500(17)
C44 H44A 0.9900
C44 H44B 0.9900
C45A C46A 1.26(3)
C45A H45A 0.9900
C45A H45B 0.9900
C46A C47A 1.60(4)
C46A H46A 0.9900
C46A H46B 0.9900
C47A H47A 0.9800
C47A H47B 0.9800
C47A H47C 0.9800
C46B C47B 1.65(6)
C46B H46C 0.9900
C46B H46D 0.9900
C47B H47D 0.9800
C47B H47E 0.9800
C47B H47F 0.9800
C48 C49 1.528(10)
C48 H48A 0.9900
C48 H48B 0.9900
C49 C50 1.559(10)
C49 H49A 0.9900
C49 H49B 0.9900
C50 C51 1.475(13)
C50 H50A 0.9900
C50 H50B 0.9900
C51 C52 1.518(14)
C51 H51A 0.9900
C51 H51B 0.9900
C52 H52A 0.9800
C52 H52B 0.9800
C52 H52C 0.9800
C53 H53A 0.9900
C53 H53B 0.9900
C54 C55 1.331(10)
C54 H54 0.9500
C55 H55 0.9500
C56 H56 0.9500
C57 C62 1.354(12)
C57 C58 1.392(11)
C58 C59 1.405(10)
C58 C63 1.508(12)
C59 C60 1.429(14)
C59 H59 0.9500
C60 C61 1.364(13)
C60 C64 1.485(12)
C61 C62 1.416(13)
C61 H61 0.9500
C62 C65 1.578(13)
C63 H63A 0.9800
C63 H63B 0.9800
C63 H63C 0.9800
C64 H64A 0.9800
C64 H64B 0.9800
C64 H64C 0.9800
C65 H65A 0.9800
C65 H65B 0.9800
C65 H65C 0.9800
C66 H66A 0.9900
C66 H66B 0.9900
C67 C68 1.324(9)
C67 H67 0.9500
C68 H68 0.9500
C69 H69 0.9500
C70 C71 1.410(10)
C70 C75 1.383(11)
C71 C72 1.378(12)
C71 C76 1.593(13)
C72 C73 1.339(13)
C72 H72 0.9500
C73 C74 1.368(13)
C73 C77 1.557(13)
C74 C75 1.353(12)
C74 H74 0.9500
C75 C78 1.570(12)
C76 H76A 0.9800
C76 H76B 0.9800
C76 H76C 0.9800
C77 H77A 0.9800
C77 H77B 0.9800
C77 H77C 0.9800
C78 H78A 0.9800
C78 H78B 0.9800
C78 H78C 0.9800

loop_
_geom_torsion_atom_site_label_1
_geom_torsion_atom_site_label_2
_geom_torsion_atom_site_label_3
_geom_torsion_atom_site_label_4
_geom_torsion
C307 C302 C303 C304 68(4)
C307 C302 C303 C301 -132(3)
C301 C303 C304 C305 -10(7)
C302 C303 C304 C305 145(4)
C303 C304 C305 C306 -62(5)
C303 C302 C307 C309 152(2)
C302 C307 C309 C310 -78(3)
C302 C307 C309 C308 77(3)
C6 C1 C2 O8 176.3(5)
C53 C1 C2 O8 -5.0(9)
C6 C1 C2 C3 -1.9(10)
C53 C1 C2 C3 176.8(6)
C32 O8 C2 C1 99.2(7)
C32 O8 C2 C3 -82.5(8)
C1 C2 C3 C4 1.4(10)
O8 C2 C3 C4 -176.8(6)
C1 C2 C3 C31 -174.2(6)
O8 C2 C3 C31 7.6(9)
C2 C3 C4 C5 1.1(9)
C31 C3 C4 C5 176.7(6)
C3 C4 C5 C6 -2.9(9)
C3 C4 C5 C7 -177.8(6)
C4 C5 C6 O1 178.7(5)
C7 C5 C6 O1 -6.3(9)
C4 C5 C6 C1 2.4(9)
C7 C5 C6 C1 177.4(6)
C8 O1 C6 C5 81.0(7)
C8 O1 C6 C1 -102.5(7)
C2 C1 C6 C5 -0.1(9)
C53 C1 C6 C5 -178.8(5)
C2 C1 C6 O1 -176.6(5)
C53 C1 C6 O1 4.7(8)
C6 C5 C7 C11 -84.1(7)
C4 C5 C7 C11 90.7(7)
C6 C5 C7 C33 148.1(6)
C4 C5 C7 C33 -37.1(8)
C10 O2 C8 O1 90.7(6)
C6 O1 C8 O2 -89.6(7)
C8 O2 C10 C11 -83.3(7)
C8 O2 C10 C9 99.7(6)
C14 C9 C10 O2 176.6(5)
C66 C9 C10 O2 -4.5(8)
C14 C9 C10 C11 -0.3(9)
C66 C9 C10 C11 178.6(6)
O2 C10 C11 C12 -177.6(5)
C9 C10 C11 C12 -0.9(9)
O2 C10 C11 C7 6.3(8)
C9 C10 C11 C7 -176.9(5)
C5 C7 C11 C10 84.9(7)
C33 C7 C11 C10 -147.8(5)
C5 C7 C11 C12 -90.9(7)
C33 C7 C11 C12 36.5(8)
C10 C11 C12 C13 2.4(9)
C7 C11 C12 C13 178.3(6)
C11 C12 C13 C14 -2.8(9)
C11 C12 C13 C15 -178.2(5)
C12 C13 C14 O3 175.8(5)
C15 C13 C14 O3 -8.6(9)
C12 C13 C14 C9 1.4(9)
C15 C13 C14 C9 177.0(6)
C16 O3 C14 C13 85.2(8)
C16 O3 C14 C9 -100.2(7)
C10 C9 C14 C13 0.0(9)
C66 C9 C14 C13 -178.8(6)
C10 C9 C14 O3 -174.5(5)
C66 C9 C14 O3 6.6(9)
C12 C13 C15 C38 -34.2(9)
C14 C13 C15 C38 150.4(6)
C12 C13 C15 C19 93.1(8)
C14 C13 C15 C19 -82.3(8)
C14 O3 C16 O4 -90.2(8)
C18 O4 C16 O3 88.0(8)
C16 O4 C18 C19 -81.5(8)
C16 O4 C18 C17 99.7(7)
C22 C17 C18 O4 177.1(6)
C22 C17 C18 C19 -1.8(10)
O4 C18 C19 C20 -176.5(6)
C17 C18 C19 C20 2.3(9)
O4 C18 C19 C15 5.4(9)
C17 C18 C19 C15 -175.7(5)
C38 C15 C19 C20 32.9(8)
C13 C15 C19 C20 -93.5(7)
C38 C15 C19 C18 -149.1(6)
C13 C15 C19 C18 84.6(7)
C18 C19 C20 C21 -0.5(9)
C15 C19 C20 C21 177.6(5)
C19 C20 C21 C22 -2.1(8)
C19 C20 C21 C23 -178.2(6)
C18 C17 C22 O5 -177.0(6)
C18 C17 C22 C21 -0.8(10)
C24 O5 C22 C17 -102.1(8)
C24 O5 C22 C21 81.6(9)
C20 C21 C22 C17 2.7(9)
C23 C21 C22 C17 178.7(6)
C20 C21 C22 O5 178.9(5)
C23 C21 C22 O5 -5.1(9)
C22 C21 C23 C43 146.1(6)
C20 C21 C23 C43 -38.1(8)
C22 C21 C23 C27 -82.9(8)
C20 C21 C23 C27 93.0(7)
C22 O5 C24 O6 -93.4(8)
C26 O6 C24 O5 91.3(7)
C30 C25 C26 O6 179.2(7)
C30 C25 C26 C27 1.9(12)
C24 O6 C26 C25 101.9(8)
C24 O6 C26 C27 -80.8(9)
C25 C26 C27 C28 -3.8(11)
O6 C26 C27 C28 178.9(7)
C25 C26 C27 C23 -176.3(7)
O6 C26 C27 C23 6.3(11)
C21 C23 C27 C28 -91.2(9)
C43 C23 C27 C28 42.2(10)
C21 C23 C27 C26 81.0(8)
C43 C23 C27 C26 -145.6(7)
C26 C27 C28 C29 3.7(11)
C23 C27 C28 C29 176.0(7)
C27 C28 C29 C30 -1.5(11)
C27 C28 C29 C31 -177.2(7)
C26 C25 C30 C29 0.4(12)
C26 C25 C30 O7 -176.3(7)
C28 C29 C30 C25 -0.6(11)
C31 C29 C30 C25 175.2(7)
C28 C29 C30 O7 176.1(6)
C31 C29 C30 O7 -8.1(10)
C32 O7 C30 C25 -98.5(8)
C32 O7 C30 C29 84.8(8)
C4 C3 C31 C29 -92.5(7)
C2 C3 C31 C29 82.9(7)
C4 C3 C31 C48 34.3(9)
C2 C3 C31 C48 -150.4(6)
C30 C29 C31 C3 -83.1(8)
C28 C29 C31 C3 92.5(8)
C30 C29 C31 C48 149.9(6)
C28 C29 C31 C48 -34.6(9)
C30 O7 C32 O8 -92.2(8)
C2 O8 C32 O7 91.1(8)
C11 C7 C33 C34 66.6(7)
C5 C7 C33 C34 -168.0(6)
C7 C33 C34 C35 173.8(7)
C33 C34 C35 C36 -176.0(8)
C34 C35 C36 C37 65.4(13)
C19 C15 C38 C39 172.9(6)
C13 C15 C38 C39 -64.3(8)
C15 C38 C39 C40 171.7(7)
C38 C39 C40 C41 -171.1(10)
C39 C40 C41 C42 173.8(9)
C21 C23 C43 C44 -169.1(7)
C27 C23 C43 C44 60.8(9)
C23 C43 C44 C45A 178.9(14)
C43 C44 C45A C46A -170(3)
C44 C45A C46A C47A -59(5)
C3 C31 C48 C49 63.5(8)
C29 C31 C48 C49 -171.7(6)
C31 C48 C49 C50 -166.2(6)
C48 C49 C50 C51 178.8(8)
C49 C50 C51 C52 -174.4(9)
C56 N1 C53 C1 -142.0(7)
C54 N1 C53 C1 41.6(10)
C2 C1 C53 N1 93.3(7)
C6 C1 C53 N1 -88.1(7)
C56 N1 C54 C55 -1.8(10)
C53 N1 C54 C55 175.1(7)
N1 C54 C55 N2 2.3(10)
C56 N2 C55 C54 -2.1(9)
C57 N2 C55 C54 -179.2(8)
C54 N1 C56 N2 0.4(9)
C53 N1 C56 N2 -176.6(6)
C55 N2 C56 N1 1.0(9)
C57 N2 C56 N1 178.1(7)
C56 N2 C57 C62 106.3(9)
C55 N2 C57 C62 -77.1(10)
C56 N2 C57 C58 -73.4(10)
C55 N2 C57 C58 103.1(9)
C62 C57 C58 C59 0.8(11)
N2 C57 C58 C59 -179.4(6)
C62 C57 C58 C63 -178.3(8)
N2 C57 C58 C63 1.4(11)
C57 C58 C59 C60 -2.2(11)
C63 C58 C59 C60 177.0(8)
C58 C59 C60 C61 2.1(13)
C58 C59 C60 C64 -179.2(8)
C59 C60 C61 C62 -0.6(14)
C64 C60 C61 C62 -179.4(8)
C58 C57 C62 C61 0.5(11)
N2 C57 C62 C61 -179.2(7)
C58 C57 C62 C65 179.5(7)
N2 C57 C62 C65 -0.3(11)
C60 C61 C62 C57 -0.6(13)
C60 C61 C62 C65 -179.6(8)
C69 N3 C66 C9 -135.7(6)
C67 N3 C66 C9 53.7(8)
C14 C9 C66 N3 -90.7(7)
C10 C9 C66 N3 90.5(7)
C69 N3 C67 C68 2.1(8)
C66 N3 C67 C68 173.9(6)
N3 C67 C68 N4 -1.7(7)
C69 N4 C68 C67 0.7(8)
C70 N4 C68 C67 -173.8(6)
C67 N3 C69 N4 -1.7(7)
C66 N3 C69 N4 -173.6(5)
C68 N4 C69 N3 0.6(7)
C70 N4 C69 N3 175.2(6)
C69 N4 C70 C71 120.9(8)
C68 N4 C70 C71 -65.5(10)
C69 N4 C70 C75 -65.6(10)
C68 N4 C70 C75 108.0(9)
C75 C70 C71 C72 2.8(13)
N4 C70 C71 C72 176.4(8)
C75 C70 C71 C76 -178.2(8)
N4 C70 C71 C76 -4.5(12)
C70 C71 C72 C73 -2.8(15)
C76 C71 C72 C73 178.2(10)
C71 C72 C73 C74 2.0(17)
C71 C72 C73 C77 -179.6(9)
C72 C73 C74 C75 -1.1(17)
C77 C73 C74 C75 -179.6(10)
C73 C74 C75 C70 1.2(15)
C73 C74 C75 C78 -178.2(10)
C71 C70 C75 C74 -2.0(13)
N4 C70 C75 C74 -175.5(8)
C71 C70 C75 C78 177.5(9)
N4 C70 C75 C78 4.0(12)
